data_7020197
loop_
_publ_author_name
'Chen, Ruihong'
'Tang, Weiwei'
'Liang, Jingjing'
'Jiang, Wenqing'
'Zhang, Yong'
'Jia, Dingxian'

_publ_section_title
;
 The first \m-Ge2Se8 ligand to lanthanide(III) centers: solvothermal
 syntheses and characterizations of lanthanide selenidogermanate complexes
 with a pentadentate polyamine as a co-ligand.
;
_journal_issue 40
_journal_name_full 'Dalton transactions (Cambridge, England : 2003)'
_journal_page_first 12439
_journal_page_last 12445
_journal_paper_doi 10.1039/c2dt30960b
_journal_volume 41
_journal_year 2012
_chemical_formula_moiety 'C12 H50 Dy2 Ge2 N12 O2 Se6'
_chemical_formula_sum 'C12 H50 Dy2 Ge2 N12 O2 Se6'
_chemical_formula_weight 1338.10
_chemical_name_systematic
;
?
;
_space_group_IT_number 14
_symmetry_cell_setting monoclinic
_symmetry_Int_Tables_number 14
_symmetry_space_group_name_Hall '-P 2yn'
_symmetry_space_group_name_H-M 'P 1 21/n 1'
_atom_sites_solution_hydrogens geom
_atom_sites_solution_primary direct
_atom_sites_solution_secondary difmap
_audit_creation_method SHELXL-97
_cell_angle_alpha 90.00
_cell_angle_beta 99.030(4)
_cell_angle_gamma 90.00
_cell_formula_units_Z 2
_cell_length_a 10.0259(19)
_cell_length_b 11.526(2)
_cell_length_c 15.147(3)
_cell_measurement_reflns_used 6211
_cell_measurement_temperature 223(2)
_cell_measurement_theta_max 25.3
_cell_measurement_theta_min 3.1
_cell_volume 1728.7(6)
_computing_cell_refinement CrystalClear
_computing_data_collection CrystalClear
_computing_data_reduction CrystalStructure
_computing_structure_refinement 'SHELXL-97 (Sheldrick, 1997)'
_computing_structure_solution 'SHELXS-97 (Sheldrick, 1990)'
_diffrn_ambient_temperature 223(2)
_diffrn_detector_area_resol_mean 14.63
_diffrn_measured_fraction_theta_full 0.998
_diffrn_measured_fraction_theta_max 0.998
_diffrn_measurement_device_type 'Rigaku Saturn'
_diffrn_measurement_method \w
_diffrn_radiation_monochromator graphite
_diffrn_radiation_source 'fine-focus sealed tube'
_diffrn_radiation_type MoK\a
_diffrn_radiation_wavelength 0.71073
_diffrn_reflns_av_R_equivalents 0.0720
_diffrn_reflns_av_sigmaI/netI 0.0531
_diffrn_reflns_limit_h_max 12
_diffrn_reflns_limit_h_min -11
_diffrn_reflns_limit_k_max 13
_diffrn_reflns_limit_k_min -13
_diffrn_reflns_limit_l_max 18
_diffrn_reflns_limit_l_min -18
_diffrn_reflns_number 16391
_diffrn_reflns_theta_full 25.35
_diffrn_reflns_theta_max 25.35
_diffrn_reflns_theta_min 3.18
_exptl_absorpt_coefficient_mu 12.876
_exptl_absorpt_correction_T_max 0.2483
_exptl_absorpt_correction_T_min 0.0481
_exptl_absorpt_correction_type multi-scan
_exptl_absorpt_process_details 'Jacobson, R. (1998) Private communication'
_exptl_crystal_colour yellow
_exptl_crystal_density_diffrn 2.572
_exptl_crystal_density_method 'not measured'
_exptl_crystal_description block
_exptl_crystal_F_000 1252
_exptl_crystal_size_max 0.60
_exptl_crystal_size_mid 0.30
_exptl_crystal_size_min 0.15
_refine_diff_density_max 1.176
_refine_diff_density_min -2.104
_refine_diff_density_rms 0.196
_refine_ls_extinction_method none
_refine_ls_goodness_of_fit_ref 1.119
_refine_ls_hydrogen_treatment constr
_refine_ls_matrix_type full
_refine_ls_number_parameters 167
_refine_ls_number_reflns 3154
_refine_ls_number_restraints 4
_refine_ls_restrained_S_all 1.121
_refine_ls_R_factor_all 0.0489
_refine_ls_R_factor_gt 0.0409
_refine_ls_shift/su_max 0.001
_refine_ls_shift/su_mean 0.000
_refine_ls_structure_factor_coef Fsqd
_refine_ls_weighting_details 'calc w=1/[\s^2^(Fo^2^)+(0.0316P)^2^+4.4765P] where P=(Fo^2^+2Fc^2^)/3'
_refine_ls_weighting_scheme calc
_refine_ls_wR_factor_gt 0.0868
_refine_ls_wR_factor_ref 0.0901
_reflns_number_gt 2827
_reflns_number_total 3154
_reflns_threshold_expression >2sigma(I)
_cod_data_source_file c2dt30960b.txt
_cod_data_source_block shelxl4
_cod_original_cell_volume 1728.6(5)
_cod_original_sg_symbol_H-M 'P 21/n'
_cod_database_code 7020197

loop_
_symmetry_equiv_pos_as_xyz
'x, y, z'
'-x+1/2, y+1/2, -z+1/2'
'-x, -y, -z'
'x-1/2, -y-1/2, z-1/2'

loop_
_atom_site_label
_atom_site_type_symbol
_atom_site_fract_x
_atom_site_fract_y
_atom_site_fract_z
_atom_site_U_iso_or_equiv
_atom_site_adp_type
_atom_site_occupancy
_atom_site_symmetry_multiplicity
_atom_site_calc_flag
_atom_site_refinement_flags
Ge1 Ge 0.89355(8) 0.59282(7) 0.53742(5) 0.0219(2) Uani 1 1 d .
Se1 Se 1.10499(8) 0.50422(8) 0.60366(6) 0.0326(2) Uani 1 1 d .
Se2 Se 0.90502(9) 0.79012(7) 0.52126(7) 0.0418(3) Uani 1 1 d .
Se3 Se 0.71445(8) 0.54413(8) 0.60868(6) 0.0321(2) Uani 1 1 d .
Dy1 Dy 0.37872(3) 0.88261(3) 0.45521(2) 0.02170(13) Uani 1 1 d .
N1 N 0.4530(7) 0.8803(6) 0.3045(5) 0.0387(19) Uani 1 1 d D
N2 N 0.5090(7) 0.7011(6) 0.4276(5) 0.0368(18) Uani 1 1 d .
H2A H 0.5843 0.6987 0.4687 0.044 Uiso 1 1 calc R
H2B H 0.4584 0.6392 0.4372 0.044 Uiso 1 1 calc R
N3 N 0.3787(7) 0.7436(7) 0.5862(5) 0.0421(19) Uani 1 1 d .
H3A H 0.3485 0.6740 0.5646 0.051 Uiso 1 1 calc R
H3B H 0.4644 0.7341 0.6136 0.051 Uiso 1 1 calc R
N4 N 0.2213(7) 0.9427(6) 0.5571(5) 0.0332(17) Uani 1 1 d .
H4A H 0.2165 1.0206 0.5580 0.040 Uiso 1 1 calc R
H4B H 0.1383 0.9151 0.5365 0.040 Uiso 1 1 calc R
N5 N 0.1900(6) 0.7476(6) 0.4027(5) 0.0312(16) Uani 1 1 d .
H5A H 0.2247 0.6764 0.3972 0.037 Uiso 1 1 calc R
H5B H 0.1364 0.7435 0.4450 0.037 Uiso 1 1 calc R
N6 N 0.1873(6) 0.9762(6) 0.3455(4) 0.0308(16) Uani 1 1 d .
H6A H 0.1618 1.0420 0.3702 0.037 Uiso 1 1 calc R
H6B H 0.2199 0.9961 0.2956 0.037 Uiso 1 1 calc R
O1 O 0.5776(5) 0.9242(5) 0.5381(4) 0.0337(14) Uani 1 1 d .
H1 H 0.6361 0.8684 0.5667 0.040 Uiso 1 1 calc R
C1A C 0.5698(13) 0.8030(12) 0.2979(10) 0.043(4) Uani 0.70 1 d PD
C1B C 0.475(3) 0.7599(18) 0.2699(16) 0.041(4) Uani 0.30 1 d PD
C2 C 0.5487(12) 0.6883(8) 0.3397(8) 0.048(3) Uani 1 1 d D
C3 C 0.2976(14) 0.7805(12) 0.6518(7) 0.045(4) Uani 1 1 d .
H3C H 0.2145 0.7360 0.6433 0.090 Uiso 1 1 calc R
H3D H 0.3458 0.7624 0.7108 0.090 Uiso 1 1 calc R
C4 C 0.2648(13) 0.8998(10) 0.6487(7) 0.042(3) Uani 1 1 d .
H4C H 0.3431 0.9438 0.6759 0.076 Uiso 1 1 calc R
H4D H 0.1931 0.9132 0.6836 0.076 Uiso 1 1 calc R
C5 C 0.1060(9) 0.7785(8) 0.3174(7) 0.044(2) Uani 1 1 d .
H5C H 0.0261 0.7299 0.3076 0.053 Uiso 1 1 calc R
H5D H 0.1564 0.7659 0.2685 0.053 Uiso 1 1 calc R
C6 C 0.0659(8) 0.9025(7) 0.3199(6) 0.034(2) Uani 1 1 d .
H6C H 0.0195 0.9258 0.2615 0.041 Uiso 1 1 calc R
H6D H 0.0044 0.9127 0.3627 0.041 Uiso 1 1 calc R

loop_
_atom_site_aniso_label
_atom_site_aniso_U_11
_atom_site_aniso_U_22
_atom_site_aniso_U_33
_atom_site_aniso_U_23
_atom_site_aniso_U_13
_atom_site_aniso_U_12
Ge1 0.0223(4) 0.0191(4) 0.0251(5) -0.0017(3) 0.0068(3) 0.0011(3)
Se1 0.0306(5) 0.0405(5) 0.0249(5) -0.0073(4) -0.0011(3) 0.0105(4)
Se2 0.0388(5) 0.0186(5) 0.0728(7) 0.0007(4) 0.0240(5) 0.0019(4)
Se3 0.0304(5) 0.0333(5) 0.0354(5) 0.0014(4) 0.0137(4) -0.0018(4)
Dy1 0.0208(2) 0.0210(2) 0.0238(2) 0.00077(14) 0.00489(14) 0.00018(14)
N1 0.034(4) 0.049(5) 0.035(4) 0.003(4) 0.011(3) 0.012(3)
N2 0.035(4) 0.031(4) 0.044(5) 0.000(3) 0.004(3) 0.009(3)
N3 0.035(4) 0.048(5) 0.045(5) 0.015(4) 0.011(3) 0.002(4)
N4 0.035(4) 0.031(4) 0.038(4) 0.000(3) 0.018(3) 0.005(3)
N5 0.026(4) 0.027(4) 0.041(4) 0.001(3) 0.007(3) -0.002(3)
N6 0.035(4) 0.028(4) 0.031(4) 0.002(3) 0.009(3) 0.003(3)
O1 0.027(3) 0.021(3) 0.049(4) 0.006(3) -0.007(3) -0.003(2)
C1A 0.043(8) 0.045(10) 0.043(9) 0.012(7) 0.018(7) 0.021(7)
C1B 0.044(8) 0.035(10) 0.043(9) 0.012(7) 0.018(7) 0.021(7)
C2 0.054(8) 0.038(6) 0.047(8) -0.004(5) 0.015(7) 0.006(6)
C3 0.051(10) 0.040(10) 0.038(7) 0.023(6) 0.025(6) 0.009(8)
C4 0.043(9) 0.044(7) 0.039(7) -0.002(5) 0.012(6) 0.001(7)
C5 0.038(5) 0.042(6) 0.049(6) 0.006(5) -0.007(4) -0.017(4)
C6 0.021(4) 0.040(5) 0.041(6) 0.007(4) 0.003(4) -0.002(4)

loop_
_atom_type_symbol
_atom_type_description
_atom_type_scat_dispersion_real
_atom_type_scat_dispersion_imag
_atom_type_scat_source
C C 0.0033 0.0016 'International Tables Vol C Tables 4.2.6.8 and 6.1.1.4'
H H 0.0000 0.0000 'International Tables Vol C Tables 4.2.6.8 and 6.1.1.4'
N N 0.0061 0.0033 'International Tables Vol C Tables 4.2.6.8 and 6.1.1.4'
O O 0.0106 0.0060 'International Tables Vol C Tables 4.2.6.8 and 6.1.1.4'
Ge Ge 0.1547 1.8001 'International Tables Vol C Tables 4.2.6.8 and 6.1.1.4'
Se Se -0.0929 2.2259 'International Tables Vol C Tables 4.2.6.8 and 6.1.1.4'
Dy Dy -0.2586 4.9576 'International Tables Vol C Tables 4.2.6.8 and 6.1.1.4'

loop_
_geom_angle_atom_site_label_1
_geom_angle_atom_site_label_2
_geom_angle_atom_site_label_3
_geom_angle
_geom_angle_site_symmetry_1
_geom_angle_site_symmetry_3
Se2 Ge1 Se3 110.33(5) . .
Se2 Ge1 Se1 110.96(5) . 3_766
Se3 Ge1 Se1 114.53(4) . 3_766
Se2 Ge1 Se1 114.01(5) . .
Se3 Ge1 Se1 113.49(5) . .
Se1 Ge1 Se1 92.57(4) 3_766 .
Ge1 Se1 Ge1 87.43(4) 3_766 .
O1 Dy1 O1 67.4(2) . 3_676
O1 Dy1 N4 100.9(2) . .
O1 Dy1 N4 80.5(2) 3_676 .
O1 Dy1 N5 151.9(2) . .
O1 Dy1 N5 139.6(2) 3_676 .
N4 Dy1 N5 81.2(2) . .
O1 Dy1 N1 98.4(2) . .
O1 Dy1 N1 88.2(2) 3_676 .
N4 Dy1 N1 151.7(2) . .
N5 Dy1 N1 91.3(2) . .
O1 Dy1 N2 80.3(2) . .
O1 Dy1 N2 135.8(2) 3_676 .
N4 Dy1 N2 136.8(2) . .
N5 Dy1 N2 79.4(2) . .
N1 Dy1 N2 66.9(2) . .
O1 Dy1 N3 78.9(2) . .
O1 Dy1 N3 127.3(2) 3_676 .
N4 Dy1 N3 67.2(2) . .
N5 Dy1 N3 76.2(2) . .
N1 Dy1 N3 137.5(2) . .
N2 Dy1 N3 70.9(2) . .
O1 Dy1 N6 141.5(2) . .
O1 Dy1 N6 74.7(2) 3_676 .
N4 Dy1 N6 78.5(2) . .
N5 Dy1 N6 66.5(2) . .
N1 Dy1 N6 73.4(2) . .
N2 Dy1 N6 126.3(2) . .
N3 Dy1 N6 132.5(2) . .
O1 Dy1 Dy1 33.96(14) . 3_676
O1 Dy1 Dy1 33.41(13) 3_676 3_676
N4 Dy1 Dy1 90.76(17) . 3_676
N5 Dy1 Dy1 170.91(16) . 3_676
N1 Dy1 Dy1 93.93(18) . 3_676
N2 Dy1 Dy1 109.49(17) . 3_676
N3 Dy1 Dy1 104.56(18) . 3_676
N6 Dy1 Dy1 107.89(15) . 3_676
C1A N1 C1B 43.1(12) . .
C1A N1 Dy1 114.7(7) . .
C1B N1 Dy1 113.9(12) . .
C2 N2 Dy1 117.1(5) . .
C2 N2 H2A 108.0 . .
Dy1 N2 H2A 108.0 . .
C2 N2 H2B 108.0 . .
Dy1 N2 H2B 108.0 . .
H2A N2 H2B 107.3 . .
C3 N3 Dy1 114.8(6) . .
C3 N3 H3A 108.6 . .
Dy1 N3 H3A 108.6 . .
C3 N3 H3B 108.6 . .
Dy1 N3 H3B 108.6 . .
H3A N3 H3B 107.5 . .
C4 N4 Dy1 111.7(6) . .
C4 N4 H4A 109.3 . .
Dy1 N4 H4A 109.3 . .
C4 N4 H4B 109.3 . .
Dy1 N4 H4B 109.3 . .
H4A N4 H4B 107.9 . .
C5 N5 Dy1 115.6(5) . .
C5 N5 H5A 108.4 . .
Dy1 N5 H5A 108.4 . .
C5 N5 H5B 108.4 . .
Dy1 N5 H5B 108.4 . .
H5A N5 H5B 107.4 . .
C6 N6 Dy1 115.3(5) . .
C6 N6 H6A 108.5 . .
Dy1 N6 H6A 108.5 . .
C6 N6 H6B 108.5 . .
Dy1 N6 H6B 108.5 . .
H6A N6 H6B 107.5 . .
Dy1 O1 Dy1 112.6(2) . 3_676
Dy1 O1 H1 123.7 . .
Dy1 O1 H1 123.7 3_676 .
N1 C1A C2 109.6(10) . .
C2 C1B N1 110.7(15) . .
C1B C2 N2 115.2(13) . .
C1B C2 C1A 43.8(13) . .
N2 C2 C1A 112.0(9) . .
C4 C3 N3 114.7(10) . .
C4 C3 H3C 108.6 . .
N3 C3 H3C 108.6 . .
C4 C3 H3D 108.6 . .
N3 C3 H3D 108.6 . .
H3C C3 H3D 107.6 . .
C3 C4 N4 113.0(9) . .
C3 C4 H4C 109.0 . .
N4 C4 H4C 109.0 . .
C3 C4 H4D 109.0 . .
N4 C4 H4D 109.0 . .
H4C C4 H4D 107.8 . .
N5 C5 C6 109.3(7) . .
N5 C5 H5C 109.8 . .
C6 C5 H5C 109.8 . .
N5 C5 H5D 109.8 . .
C6 C5 H5D 109.8 . .
H5C C5 H5D 108.3 . .
N6 C6 C5 110.1(7) . .
N6 C6 H6C 109.6 . .
C5 C6 H6C 109.6 . .
N6 C6 H6D 109.6 . .
C5 C6 H6D 109.6 . .
H6C C6 H6D 108.2 . .

loop_
_geom_bond_atom_site_label_1
_geom_bond_atom_site_label_2
_geom_bond_distance
_geom_bond_site_symmetry_2
Ge1 Se2 2.2921(12) .
Ge1 Se3 2.3048(12) .
Ge1 Se1 2.4139(12) 3_766
Ge1 Se1 2.4239(12) .
Se1 Ge1 2.4139(12) 3_766
Dy1 O1 2.235(5) .
Dy1 O1 2.268(5) 3_676
Dy1 N4 2.473(7) .
Dy1 N5 2.482(6) .
Dy1 N1 2.510(7) .
Dy1 N2 2.535(7) .
Dy1 N3 2.550(7) .
Dy1 N6 2.571(6) .
Dy1 Dy1 3.7472(8) 3_676
N1 C1A 1.487(12) .
N1 C1B 1.511(18) .
N2 C2 1.456(12) .
N2 H2A 0.9000 .
N2 H2B 0.9000 .
N3 C3 1.443(13) .
N3 H3A 0.9000 .
N3 H3B 0.9000 .
N4 C4 1.472(12) .
N4 H4A 0.9000 .
N4 H4B 0.9000 .
N5 C5 1.471(11) .
N5 H5A 0.9000 .
N5 H5B 0.9000 .
N6 C6 1.485(10) .
N6 H6A 0.9000 .
N6 H6B 0.9000 .
O1 Dy1 2.268(5) 3_676
O1 H1 0.9300 .
C1A C2 1.495(14) .
C1B C2 1.451(18) .
C3 C4 1.414(15) .
C3 H3C 0.9700 .
C3 H3D 0.9700 .
C4 H4C 0.9700 .
C4 H4D 0.9700 .
C5 C6 1.486(12) .
C5 H5C 0.9700 .
C5 H5D 0.9700 .
C6 H6C 0.9700 .
C6 H6D 0.9700 .

loop_
_geom_hbond_atom_site_label_D
_geom_hbond_atom_site_label_H
_geom_hbond_atom_site_label_A
_geom_hbond_distance_DH
_geom_hbond_distance_HA
_geom_hbond_distance_DA
_geom_hbond_angle_DHA
_geom_hbond_site_symmetry_A
N2 H2B Se3 0.90 2.75 3.595(7) 156.4 3_666
N4 H4A Se2 0.90 2.69 3.468(7) 145.6 3_676
N4 H4B Se2 0.90 2.73 3.592(7) 161.9 1_455
N5 H5A Se3 0.90 2.62 3.508(7) 169.5 3_666
N5 H5B Se2 0.90 2.80 3.639(7) 155.4 1_455
N6 H6A Se2 0.90 2.69 3.573(7) 166.9 3_676
N6 H6B Se3 0.90 2.86 3.648(7) 146.9 4_575
O1 H1 Se2 0.93 3.02 3.673(6) 128.3 .

loop_
_geom_torsion_atom_site_label_1
_geom_torsion_atom_site_label_2
_geom_torsion_atom_site_label_3
_geom_torsion_atom_site_label_4
_geom_torsion
_geom_torsion_site_symmetry_1
_geom_torsion_site_symmetry_4
Se2 Ge1 Se1 Ge1 -114.33(6) . 3_766
Se3 Ge1 Se1 Ge1 118.21(5) . 3_766
Se1 Ge1 Se1 Ge1 0.0 3_766 3_766
O1 Dy1 N1 C1A 53.3(8) . .
O1 Dy1 N1 C1A 120.1(8) 3_676 .
N4 Dy1 N1 C1A -173.9(8) . .
N5 Dy1 N1 C1A -100.3(8) . .
N2 Dy1 N1 C1A -22.3(8) . .
N3 Dy1 N1 C1A -29.4(9) . .
N6 Dy1 N1 C1A -165.3(8) . .
Dy1 Dy1 N1 C1A 87.2(8) 3_676 .
O1 Dy1 N1 C1B 100.8(13) . .
O1 Dy1 N1 C1B 167.6(13) 3_676 .
N4 Dy1 N1 C1B -126.4(13) . .
N5 Dy1 N1 C1B -52.8(13) . .
N2 Dy1 N1 C1B 25.1(13) . .
N3 Dy1 N1 C1B 18.1(14) . .
N6 Dy1 N1 C1B -117.8(13) . .
Dy1 Dy1 N1 C1B 134.7(13) 3_676 .
O1 Dy1 N2 C2 -107.5(7) . .
O1 Dy1 N2 C2 -64.7(8) 3_676 .
N4 Dy1 N2 C2 156.8(7) . .
N5 Dy1 N2 C2 92.0(7) . .
N1 Dy1 N2 C2 -3.9(7) . .
N3 Dy1 N2 C2 171.0(8) . .
N6 Dy1 N2 C2 41.8(8) . .
Dy1 Dy1 N2 C2 -89.8(7) 3_676 .
O1 Dy1 N3 C3 101.7(8) . .
O1 Dy1 N3 C3 51.7(9) 3_676 .
N4 Dy1 N3 C3 -5.3(8) . .
N5 Dy1 N3 C3 -91.4(8) . .
N1 Dy1 N3 C3 -167.9(8) . .
N2 Dy1 N3 C3 -174.8(9) . .
N6 Dy1 N3 C3 -52.7(9) . .
Dy1 Dy1 N3 C3 79.3(8) 3_676 .
O1 Dy1 N4 C4 -46.0(7) . .
O1 Dy1 N4 C4 -110.6(7) 3_676 .
N5 Dy1 N4 C4 105.6(7) . .
N1 Dy1 N4 C4 -178.4(6) . .
N2 Dy1 N4 C4 41.5(8) . .
N3 Dy1 N4 C4 26.9(6) . .
N6 Dy1 N4 C4 173.3(7) . .
Dy1 Dy1 N4 C4 -78.6(6) 3_676 .
O1 Dy1 N5 C5 -159.4(6) . .
O1 Dy1 N5 C5 40.0(8) 3_676 .
N4 Dy1 N5 C5 103.9(6) . .
N1 Dy1 N5 C5 -48.7(6) . .
N2 Dy1 N5 C5 -114.9(6) . .
N3 Dy1 N5 C5 172.4(6) . .
N6 Dy1 N5 C5 22.6(6) . .
Dy1 Dy1 N5 C5 76.2(13) 3_676 .
O1 Dy1 N6 C6 -172.3(5) . .
O1 Dy1 N6 C6 -162.2(6) 3_676 .
N4 Dy1 N6 C6 -79.1(6) . .
N5 Dy1 N6 C6 6.2(5) . .
N1 Dy1 N6 C6 105.1(6) . .
N2 Dy1 N6 C6 61.7(6) . .
N3 Dy1 N6 C6 -35.3(7) . .
Dy1 Dy1 N6 C6 -166.1(5) 3_676 .
O1 Dy1 O1 Dy1 0.0 3_676 3_676
N4 Dy1 O1 Dy1 -74.8(3) . 3_676
N5 Dy1 O1 Dy1 -166.5(4) . 3_676
N1 Dy1 O1 Dy1 84.5(3) . 3_676
N2 Dy1 O1 Dy1 149.1(3) . 3_676
N3 Dy1 O1 Dy1 -138.6(3) . 3_676
N6 Dy1 O1 Dy1 10.5(5) . 3_676
C1B N1 C1A C2 -53.5(15) . .
Dy1 N1 C1A C2 45.7(13) . .
C1A N1 C1B C2 56.6(16) . .
Dy1 N1 C1B C2 -45(3) . .
N1 C1B C2 N2 41(3) . .
N1 C1B C2 C1A -54.9(16) . .
Dy1 N2 C2 C1B -18.8(17) . .
Dy1 N2 C2 C1A 29.2(12) . .
N1 C1A C2 C1B 55.7(15) . .
N1 C1A C2 N2 -48.4(15) . .
Dy1 N3 C3 C4 -18.2(14) . .
N3 C3 C4 N4 44.5(16) . .
Dy1 N4 C4 C3 -48.7(12) . .
Dy1 N5 C5 C6 -49.1(9) . .
Dy1 N6 C6 C5 -33.2(9) . .
N5 C5 C6 N6 52.7(10) . .
